data_7248188
loop_
_publ_author_name
'Rashid, Showkat'
'Husain, Ahmad'
'Bhat, Bilal A.'
'Mehta, Goverdhan'

_publ_section_title
;
 Incisive analysis of hydrogen-bonded supramolecular architectures in
 designer polycyclitols: observation of some interesting self-assembly
 patterns
;
_journal_issue 14
_journal_name_full CrystEngComm
_journal_page_first 1952
_journal_page_last 1961
_journal_paper_doi 10.1039/D4CE00010B
_journal_volume 26
_journal_year 2024
_chemical_formula_moiety 'C11 H12 O7'
_chemical_formula_sum 'C11 H12 O7'
_chemical_formula_weight 256.21
_space_group_crystal_system orthorhombic
_space_group_IT_number 29
_space_group_name_Hall 'P 2c -2ac'
_space_group_name_H-M_alt 'P c a 21'
_atom_sites_solution_hydrogens geom
_audit_creation_date 2024-01-28
_audit_creation_method
;
Olex2 1.5
(compiled 2023.08.24 svn.re1ec1418 for OlexSys, GUI svn.r6817)
;
_audit_update_record
;
2024-01-30 deposited with the CCDC.	2024-02-20 downloaded from the CCDC.
;
_cell_angle_alpha 90
_cell_angle_beta 90
_cell_angle_gamma 90
_cell_formula_units_Z 4
_cell_length_a 12.0789(3)
_cell_length_b 10.0528(2)
_cell_length_c 8.6569(2)
_cell_measurement_reflns_used 1693
_cell_measurement_temperature 298
_cell_measurement_theta_max 28.7920
_cell_measurement_theta_min 3.9300
_cell_volume 1051.18(4)
_computing_cell_refinement 'CrysAlisPro 1.171.38.43d (Rigaku OD, 2015)'
_computing_data_collection 'CrysAlisPro 1.171.38.43d (Rigaku OD, 2015)'
_computing_data_reduction 'CrysAlisPro 1.171.38.43d (Rigaku OD, 2015)'
_computing_molecular_graphics 'Olex2 1.5 (Dolomanov et al., 2009)'
_computing_publication_material 'Olex2 1.5 (Dolomanov et al., 2009)'
_computing_structure_refinement 'SHELXL 2019/3 (Sheldrick, 2015)'
_computing_structure_solution
;
SHELXS, G.M. Sheldrick, Acta Cryst.
(2008). A64, 112-122
;
_diffrn_ambient_temperature 298.00
_diffrn_detector 'CCD plate'
_diffrn_detector_area_resol_mean 16.1293
_diffrn_detector_type Eos
_diffrn_measured_fraction_theta_full 0.999
_diffrn_measured_fraction_theta_max 0.998
_diffrn_measurement_details
;
List of Runs (angles in degrees, time in seconds):

  # Type    Start    End  Width  t~exp~   \w     \q     \k     \f   Frames
#--------------------------------------------------------------------------
  1  \w     39.00  76.00   1.00   15.25    --   19.64 178.00 -60.00   37
  2  \w    -36.00  -3.00   1.00   15.25    --   19.64 -57.00-120.00   33
  3  \w    -31.00  42.00   1.00   15.25    --   19.64 -77.00 -30.00   73
;
_diffrn_measurement_device 'four-circle diffractometer'
_diffrn_measurement_device_type 'SuperNova, Dual, Cu at zero, Eos'
_diffrn_measurement_method '\w scans'
_diffrn_orient_matrix_type 'CrysAlisPro convention (1999,Acta A55,543-557)'
_diffrn_orient_matrix_UB_11 -0.0085464000
_diffrn_orient_matrix_UB_12 -0.0607702000
_diffrn_orient_matrix_UB_13 -0.0398686000
_diffrn_orient_matrix_UB_21 -0.0572542000
_diffrn_orient_matrix_UB_22 0.0146979000
_diffrn_orient_matrix_UB_23 -0.0062286000
_diffrn_orient_matrix_UB_31 0.0098519000
_diffrn_orient_matrix_UB_32 0.0327120000
_diffrn_orient_matrix_UB_33 -0.0713047000
_diffrn_radiation_monochromator mirror
_diffrn_radiation_probe x-ray
_diffrn_radiation_type 'Mo K\a'
_diffrn_radiation_wavelength 0.71073
_diffrn_reflns_av_R_equivalents 0.0159
_diffrn_reflns_av_unetI/netI 0.0236
_diffrn_reflns_Laue_measured_fraction_full 0.999
_diffrn_reflns_Laue_measured_fraction_max 0.998
_diffrn_reflns_limit_h_max 14
_diffrn_reflns_limit_h_min -7
_diffrn_reflns_limit_k_max 11
_diffrn_reflns_limit_k_min -11
_diffrn_reflns_limit_l_max 5
_diffrn_reflns_limit_l_min -10
_diffrn_reflns_number 2391
_diffrn_reflns_point_group_measured_fraction_full 0.716
_diffrn_reflns_point_group_measured_fraction_max 0.716
_diffrn_reflns_theta_full 25.022
_diffrn_reflns_theta_max 25.022
_diffrn_reflns_theta_min 3.373
_diffrn_source 'micro-focus sealed X-ray tube'
_diffrn_source_type 'SuperNova (Mo) X-ray Source'
_exptl_absorpt_coefficient_mu 0.138
_exptl_absorpt_correction_T_max 1.00000
_exptl_absorpt_correction_T_min 0.94012
_exptl_absorpt_correction_type multi-scan
_exptl_absorpt_process_details
;
CrysAlisPro 1.171.38.43d (Rigaku Oxford Diffraction, 2015)
Empirical absorption correction using spherical harmonics,
 implemented in SCALE3 ABSPACK scaling algorithm.
;
_exptl_crystal_colour colourless
_exptl_crystal_colour_primary colourless
_exptl_crystal_density_diffrn 1.619
_exptl_crystal_density_method 'not measured'
_exptl_crystal_description block
_exptl_crystal_F_000 536
_exptl_crystal_size_max 0.24
_exptl_crystal_size_mid 0.14
_exptl_crystal_size_min 0.1
_refine_diff_density_max 0.133
_refine_diff_density_min -0.176
_refine_diff_density_rms 0.041
_refine_ls_abs_structure_details
;
 Flack x determined using 298 quotients [(I+)-(I-)]/[(I+)+(I-)]
 (Parsons, Flack and Wagner, Acta Cryst. B69 (2013) 249-259).
;
_refine_ls_abs_structure_Flack -0.6(8)
_refine_ls_extinction_method none
_refine_ls_goodness_of_fit_ref 1.092
_refine_ls_hydrogen_treatment constr
_refine_ls_matrix_type full
_refine_ls_number_parameters 167
_refine_ls_number_reflns 1329
_refine_ls_number_restraints 1
_refine_ls_restrained_S_all 1.092
_refine_ls_R_factor_all 0.0306
_refine_ls_R_factor_gt 0.0284
_refine_ls_shift/su_max 0.000
_refine_ls_shift/su_mean 0.000
_refine_ls_structure_factor_coef Fsqd
_refine_ls_weighting_details 'w=1/[\s^2^(Fo^2^)+(0.0356P)^2^+0.2503P] where P=(Fo^2^+2Fc^2^)/3'
_refine_ls_weighting_scheme calc
_refine_ls_wR_factor_gt 0.0709
_refine_ls_wR_factor_ref 0.0723
_reflns_Friedel_coverage 0.334
_reflns_Friedel_fraction_full 0.388
_reflns_Friedel_fraction_max 0.388
_reflns_number_gt 1261
_reflns_number_total 1329
_reflns_threshold_expression 'I > 2\s(I)'
_cod_data_source_file d4ce00010b2.cif
_cod_data_source_block 13
_cod_depositor_comments 'Adding full bibliography for 7248187--7248191.cif.'
_cod_original_cell_volume 1051.17(5)
_cod_database_code 7248188
_shelx_shelxl_version_number 2019/3
_chemical_oxdiff_formula 'C11 H10 N O'
_shelx_space_group_comment
;
The symmetry employed for this shelxl refinement is uniquely defined
by the following loop, which should always be used as a source of
symmetry information in preference to the above space-group names.
They are only intended as comments.
;
_shelx_estimated_absorpt_t_max 0.986
_shelx_estimated_absorpt_t_min 0.968
_olex2_refinement_description
;
1. Fixed Uiso
 At 1.2 times of:
  All C(H) groups
 At 1.5 times of:
  All O(H) groups
2.a Ternary CH refined with riding coordinates:
 C1(H1A), C7(H7), C8(H8), C2(H2A)
2.b Aromatic/amide H refined with riding coordinates:
 C4(H4A), C3(H3A), C6(H6), C5(H5)
2.c Idealised tetrahedral OH refined as rotating group:
 O2(H2), O1(H1), O4(H4), O3(H3)
;
_olex2_submission_special_instructions 'No special instructions were received'
_oxdiff_exptl_absorpt_empirical_details
;
Empirical correction (ABSPACK) includes:
- Absorption correction using spherical harmonics
- Frame scaling
;
_oxdiff_exptl_absorpt_empirical_full_max 1.166
_oxdiff_exptl_absorpt_empirical_full_min 0.895

loop_
_space_group_symop_operation_xyz
'x, y, z'
'-x, -y, z+1/2'
'-x+1/2, y, z+1/2'
'x+1/2, -y, z'

loop_
_atom_site_label
_atom_site_type_symbol
_atom_site_fract_x
_atom_site_fract_y
_atom_site_fract_z
_atom_site_U_iso_or_equiv
_atom_site_adp_type
_atom_site_occupancy
_atom_site_site_symmetry_order
_atom_site_calc_flag
_atom_site_refinement_flags_posn
_atom_site_refinement_flags_adp
_atom_site_refinement_flags_occupancy
_atom_site_disorder_assembly
_atom_site_disorder_group
O2 O 0.29122(15) 0.9462(2) 0.8608(3) 0.0331(5) Uani 1 1 d . . . . .
H2 H 0.302374 0.977942 0.946662 0.050 Uiso 1 1 calc R U . . .
O1 O 0.42912(15) 1.03424(18) 0.6108(3) 0.0280(5) Uani 1 1 d . . . . .
H1 H 0.489302 1.056518 0.646159 0.042 Uiso 1 1 calc R U . . .
O4 O 0.64568(15) 0.95988(18) 0.6479(3) 0.0278(5) Uani 1 1 d . . . . .
H4 H 0.688885 0.978698 0.717572 0.042 Uiso 1 1 calc R U . . .
O6 O 0.39918(17) 0.64971(19) 0.4489(3) 0.0304(5) Uani 1 1 d . . . . .
C11 C 0.4393(2) 0.7405(3) 0.3492(4) 0.0277(7) Uani 1 1 d . . . . .
C1 C 0.4095(2) 0.8982(3) 0.6448(4) 0.0232(6) Uani 1 1 d . . . . .
H1A H 0.342306 0.873289 0.588423 0.028 Uiso 1 1 calc R U . . .
O5 O 0.50958(15) 0.82617(19) 0.4199(2) 0.0255(5) Uani 1 1 d . . . . .
O7 O 0.41665(19) 0.7477(2) 0.2154(3) 0.0394(6) Uani 1 1 d . . . . .
C7 C 0.7020(2) 0.7333(3) 0.5874(4) 0.0278(7) Uani 1 1 d . . . . .
H7 H 0.719341 0.764542 0.482896 0.033 Uiso 1 1 calc R U . . .
C8 C 0.6145(2) 0.8236(3) 0.6605(4) 0.0234(6) Uani 1 1 d . . . . .
H8 H 0.608226 0.801078 0.770333 0.028 Uiso 1 1 calc R U . . .
C10 C 0.4625(2) 0.6599(3) 0.5959(4) 0.0256(6) Uani 1 1 d . . . . .
O3 O 0.79994(16) 0.7340(2) 0.6799(3) 0.0400(6) Uani 1 1 d . . . . .
H3 H 0.835384 0.801964 0.662573 0.060 Uiso 1 1 calc R U . . .
C4 C 0.3905(2) 0.6320(3) 0.7320(4) 0.0296(7) Uani 1 1 d . . . . .
H4A H 0.364892 0.545697 0.746559 0.036 Uiso 1 1 calc R U . . .
C2 C 0.3864(2) 0.8701(3) 0.8135(3) 0.0264(7) Uani 1 1 d . . . . .
H2A H 0.450746 0.894699 0.876230 0.032 Uiso 1 1 calc R U . . .
C3 C 0.3615(2) 0.7246(3) 0.8331(4) 0.0319(7) Uani 1 1 d . . . . .
H3A H 0.323467 0.698048 0.921242 0.038 Uiso 1 1 calc R U . . .
C9 C 0.5018(2) 0.8058(3) 0.5857(4) 0.0229(6) Uani 1 1 d . . . . .
C6 C 0.6604(2) 0.5939(3) 0.5811(5) 0.0348(7) Uani 1 1 d . . . . .
H6 H 0.712167 0.525686 0.574415 0.042 Uiso 1 1 calc R U . . .
C5 C 0.5550(2) 0.5612(3) 0.5845(4) 0.0310(7) Uani 1 1 d . . . . .
H5 H 0.536809 0.471389 0.579481 0.037 Uiso 1 1 calc R U . . .

loop_
_atom_site_aniso_label
_atom_site_aniso_U_11
_atom_site_aniso_U_22
_atom_site_aniso_U_33
_atom_site_aniso_U_23
_atom_site_aniso_U_13
_atom_site_aniso_U_12
O2 0.0270(9) 0.0463(12) 0.0259(12) -0.0071(11) 0.0017(9) 0.0069(9)
O1 0.0281(9) 0.0221(9) 0.0337(13) 0.0007(9) -0.0002(10) 0.0013(8)
O4 0.0289(10) 0.0246(10) 0.0299(12) -0.0002(10) -0.0070(9) -0.0042(8)
O6 0.0352(11) 0.0282(10) 0.0279(12) -0.0007(10) -0.0105(10) -0.0055(9)
C11 0.0323(15) 0.0240(14) 0.0268(18) -0.0021(13) -0.0035(14) 0.0029(12)
C1 0.0222(12) 0.0218(13) 0.0256(16) 0.0013(13) -0.0031(13) -0.0007(11)
O5 0.0311(10) 0.0274(10) 0.0180(11) -0.0023(9) -0.0009(9) -0.0005(8)
O7 0.0544(14) 0.0402(13) 0.0235(14) -0.0017(10) -0.0113(12) 0.0016(10)
C7 0.0234(13) 0.0292(14) 0.0308(17) 0.0009(14) -0.0037(14) 0.0048(11)
C8 0.0266(13) 0.0198(13) 0.0238(16) 0.0015(12) -0.0012(13) -0.0020(11)
C10 0.0287(13) 0.0224(13) 0.0256(16) -0.0014(14) -0.0064(14) -0.0024(11)
O3 0.0243(10) 0.0360(12) 0.0597(18) 0.0069(12) -0.0117(11) -0.0001(8)
C4 0.0275(15) 0.0291(15) 0.0321(18) 0.0070(14) -0.0027(14) -0.0058(12)
C2 0.0253(13) 0.0310(15) 0.0231(18) -0.0026(14) -0.0016(13) 0.0048(11)
C3 0.0284(14) 0.0366(17) 0.0308(19) 0.0095(16) 0.0007(14) -0.0006(13)
C9 0.0272(13) 0.0220(13) 0.0194(15) 0.0007(13) -0.0005(13) -0.0004(11)
C6 0.0360(15) 0.0253(14) 0.043(2) -0.0074(16) -0.0066(17) 0.0088(13)
C5 0.0396(15) 0.0191(13) 0.0343(18) -0.0015(15) -0.0079(17) 0.0017(11)

loop_
_atom_type_symbol
_atom_type_description
_atom_type_scat_dispersion_real
_atom_type_scat_dispersion_imag
_atom_type_scat_source
C C 0.0033 0.0016 'International Tables Vol C Tables 4.2.6.8 and 6.1.1.4'
H H 0.0000 0.0000 'International Tables Vol C Tables 4.2.6.8 and 6.1.1.4'
O O 0.0106 0.0060 'International Tables Vol C Tables 4.2.6.8 and 6.1.1.4'

loop_
_geom_angle_atom_site_label_1
_geom_angle_atom_site_label_2
_geom_angle_atom_site_label_3
_geom_angle
_geom_angle_site_symmetry_1
_geom_angle_site_symmetry_3
_geom_angle_publ_flag
C2 O2 H2 109.5 . . ?
C1 O1 H1 109.5 . . ?
C8 O4 H4 109.5 . . ?
C11 O6 C10 108.5(2) . . ?
O6 C11 O5 111.5(3) . . ?
O7 C11 O6 125.6(3) . . ?
O7 C11 O5 122.9(3) . . ?
O1 C1 H1A 106.3 . . ?
O1 C1 C2 114.3(2) . . ?
O1 C1 C9 113.1(2) . . ?
C2 C1 H1A 106.3 . . ?
C2 C1 C9 110.0(2) . . ?
C9 C1 H1A 106.3 . . ?
C11 O5 C9 108.4(2) . . ?
C8 C7 H7 109.8 . . ?
O3 C7 H7 109.8 . . ?
O3 C7 C8 109.7(3) . . ?
O3 C7 C6 107.7(2) . . ?
C6 C7 H7 109.8 . . ?
C6 C7 C8 109.8(2) . . ?
O4 C8 C7 110.8(2) . . ?
O4 C8 H8 108.5 . . ?
O4 C8 C9 108.5(2) . . ?
C7 C8 H8 108.5 . . ?
C9 C8 C7 111.9(2) . . ?
C9 C8 H8 108.5 . . ?
O6 C10 C4 111.3(2) . . ?
O6 C10 C9 100.1(2) . . ?
O6 C10 C5 106.3(2) . . ?
C4 C10 C9 113.8(2) . . ?
C4 C10 C5 111.2(3) . . ?
C5 C10 C9 113.3(2) . . ?
C7 O3 H3 109.5 . . ?
C10 C4 H4A 118.5 . . ?
C3 C4 C10 123.0(3) . . ?
C3 C4 H4A 118.5 . . ?
O2 C2 C1 108.9(2) . . ?
O2 C2 H2A 110.0 . . ?
O2 C2 C3 109.0(2) . . ?
C1 C2 H2A 110.0 . . ?
C3 C2 C1 109.1(2) . . ?
C3 C2 H2A 110.0 . . ?
C4 C3 C2 123.8(3) . . ?
C4 C3 H3A 118.1 . . ?
C2 C3 H3A 118.1 . . ?
C1 C9 C10 109.3(2) . . ?
O5 C9 C1 106.9(2) . . ?
O5 C9 C8 110.3(2) . . ?
O5 C9 C10 102.2(2) . . ?
C8 C9 C1 115.9(2) . . ?
C8 C9 C10 111.4(2) . . ?
C7 C6 H6 117.9 . . ?
C5 C6 C7 124.1(3) . . ?
C5 C6 H6 117.9 . . ?
C10 C5 H5 118.0 . . ?
C6 C5 C10 123.9(3) . . ?
C6 C5 H5 118.0 . . ?

loop_
_geom_bond_atom_site_label_1
_geom_bond_atom_site_label_2
_geom_bond_distance
_geom_bond_site_symmetry_2
_geom_bond_publ_flag
O2 H2 0.8200 . ?
O2 C2 1.440(3) . ?
O1 H1 0.8200 . ?
O1 C1 1.419(3) . ?
O4 H4 0.8200 . ?
O4 C8 1.425(3) . ?
O6 C11 1.347(4) . ?
O6 C10 1.488(4) . ?
C11 O5 1.356(4) . ?
C11 O7 1.192(4) . ?
C1 H1A 0.9800 . ?
C1 C2 1.513(4) . ?
C1 C9 1.539(4) . ?
O5 C9 1.453(4) . ?
C7 H7 0.9800 . ?
C7 C8 1.531(4) . ?
C7 O3 1.429(3) . ?
C7 C6 1.491(4) . ?
C8 H8 0.9800 . ?
C8 C9 1.518(4) . ?
C10 C4 1.490(5) . ?
C10 C9 1.544(4) . ?
C10 C5 1.498(4) . ?
O3 H3 0.8200 . ?
C4 H4A 0.9300 . ?
C4 C3 1.325(5) . ?
C2 H2A 0.9800 . ?
C2 C3 1.503(4) . ?
C3 H3A 0.9300 . ?
C6 H6 0.9300 . ?
C6 C5 1.315(4) . ?
C5 H5 0.9300 . ?

loop_
_geom_hbond_atom_site_label_D
_geom_hbond_atom_site_label_H
_geom_hbond_atom_site_label_A
_geom_hbond_distance_DH
_geom_hbond_distance_HA
_geom_hbond_distance_DA
_geom_hbond_angle_DHA
_geom_hbond_site_symmetry_A
_geom_hbond_publ_flag
O2 H2 O4 0.82 1.95 2.765(3) 170.1 2_675 yes
O1 H1 O4 0.82 2.12 2.739(3) 131.8 . yes
O4 H4 O2 0.82 1.91 2.717(3) 169.3 4_575 yes
O3 H3 O1 0.82 2.05 2.867(3) 176.8 4_575 yes

loop_
_geom_torsion_atom_site_label_1
_geom_torsion_atom_site_label_2
_geom_torsion_atom_site_label_3
_geom_torsion_atom_site_label_4
_geom_torsion
_geom_torsion_site_symmetry_1
_geom_torsion_site_symmetry_2
_geom_torsion_site_symmetry_3
_geom_torsion_site_symmetry_4
_geom_torsion_publ_flag
O2 C2 C3 C4 138.8(3) . . . . ?
O1 C1 C2 O2 58.4(3) . . . . ?
O1 C1 C2 C3 177.2(2) . . . . ?
O1 C1 C9 O5 -58.0(3) . . . . ?
O1 C1 C9 C8 65.3(3) . . . . ?
O1 C1 C9 C10 -167.9(2) . . . . ?
O4 C8 C9 C1 -54.0(3) . . . . ?
O4 C8 C9 O5 67.6(3) . . . . ?
O4 C8 C9 C10 -179.7(2) . . . . ?
O6 C11 O5 C9 -10.4(3) . . . . ?
O6 C10 C4 C3 -111.0(3) . . . . ?
O6 C10 C9 C1 83.6(3) . . . . ?
O6 C10 C9 O5 -29.4(2) . . . . ?
O6 C10 C9 C8 -147.1(2) . . . . ?
O6 C10 C5 C6 115.2(4) . . . . ?
C11 O6 C10 C4 145.6(2) . . . . ?
C11 O6 C10 C9 25.0(3) . . . . ?
C11 O6 C10 C5 -93.1(3) . . . . ?
C11 O5 C9 C1 -89.3(2) . . . . ?
C11 O5 C9 C8 144.0(2) . . . . ?
C11 O5 C9 C10 25.5(3) . . . . ?
C1 C2 C3 C4 20.1(4) . . . . ?
O7 C11 O5 C9 169.0(3) . . . . ?
C7 C8 C9 C1 -176.6(2) . . . . ?
C7 C8 C9 O5 -55.0(3) . . . . ?
C7 C8 C9 C10 57.7(3) . . . . ?
C7 C6 C5 C10 -0.3(6) . . . . ?
C8 C7 C6 C5 22.3(5) . . . . ?
C10 O6 C11 O5 -10.4(3) . . . . ?
C10 O6 C11 O7 170.1(3) . . . . ?
C10 C4 C3 C2 7.1(5) . . . . ?
O3 C7 C8 O4 70.1(3) . . . . ?
O3 C7 C8 C9 -168.7(2) . . . . ?
O3 C7 C6 C5 141.8(4) . . . . ?
C4 C10 C9 C1 -35.2(3) . . . . ?
C4 C10 C9 O5 -148.2(2) . . . . ?
C4 C10 C9 C8 94.1(3) . . . . ?
C4 C10 C5 C6 -123.5(4) . . . . ?
C2 C1 C9 O5 172.9(2) . . . . ?
C2 C1 C9 C8 -63.8(3) . . . . ?
C2 C1 C9 C10 63.0(3) . . . . ?
C9 C1 C2 O2 -173.2(2) . . . . ?
C9 C1 C2 C3 -54.4(3) . . . . ?
C9 C10 C4 C3 1.2(4) . . . . ?
C9 C10 C5 C6 6.2(5) . . . . ?
C6 C7 C8 O4 -171.7(3) . . . . ?
C6 C7 C8 C9 -50.4(4) . . . . ?
C5 C10 C4 C3 130.7(3) . . . . ?
C5 C10 C9 C1 -163.6(3) . . . . ?
C5 C10 C9 O5 83.4(3) . . . . ?
C5 C10 C9 C8 -34.3(4) . . . . ?
